data_7029176
loop_
_publ_author_name
'Yi, Xiu-Chun'
'Huang, Meng-Xuan'
'Qi, Yan'
'Gao, En-Qing'

_publ_section_title
;
 Synthesis, structure, luminescence and catalytic properties of
 cadmium(ii) coordination polymers with 9H-carbazole-2,7-dicarboxylic
 acid.
;
_journal_issue 9
_journal_name_full 'Dalton transactions (Cambridge, England : 2003)'
_journal_page_first 3691
_journal_page_last 3697
_journal_paper_doi 10.1039/c3dt53109k
_journal_volume 43
_journal_year 2014
_chemical_formula_sum 'C80 H92 Cd4 N12 O28'
_chemical_formula_weight 2119.26
_chemical_name_systematic
; 
 ? 
;
_space_group_IT_number 2
_symmetry_cell_setting triclinic
_symmetry_space_group_name_Hall '-P 1'
_symmetry_space_group_name_H-M 'P -1'
_atom_sites_solution_hydrogens geom
_atom_sites_solution_primary direct
_atom_sites_solution_secondary difmap
_audit_creation_method SHELXL-97
_cell_angle_alpha 100.882(6)
_cell_angle_beta 91.372(7)
_cell_angle_gamma 106.539(7)
_cell_formula_units_Z 1
_cell_length_a 11.699(3)
_cell_length_b 12.948(3)
_cell_length_c 15.679(4)
_cell_measurement_reflns_used 9932
_cell_measurement_temperature 296(2)
_cell_measurement_theta_max 28.31
_cell_measurement_theta_min 2.36
_cell_volume 2228.2(10)
_computing_cell_refinement 'Bruker SMART'
_computing_data_collection 'Bruker SMART'
_computing_data_reduction 'Bruker SMART'
_computing_molecular_graphics 'Bruker SMART'
_computing_publication_material 'Bruker SMART'
_computing_structure_refinement 'SHELXL-97 (Sheldrick, 1997)'
_computing_structure_solution 'SHELXS-97 (Sheldrick, 1990)'
_diffrn_ambient_temperature 296(2)
_diffrn_measured_fraction_theta_full 0.977
_diffrn_measured_fraction_theta_max 0.977
_diffrn_measurement_device_type 'CCD area detector'
_diffrn_measurement_method 'phi and omega scans'
_diffrn_radiation_monochromator graphite
_diffrn_radiation_source 'fine-focus sealed tube'
_diffrn_radiation_type MoK\a
_diffrn_radiation_wavelength 0.71073
_diffrn_reflns_av_R_equivalents 0.0430
_diffrn_reflns_av_unetI/netI 0.0501
_diffrn_reflns_limit_h_max 13
_diffrn_reflns_limit_h_min -13
_diffrn_reflns_limit_k_max 15
_diffrn_reflns_limit_k_min -15
_diffrn_reflns_limit_l_max 18
_diffrn_reflns_limit_l_min -18
_diffrn_reflns_number 22661
_diffrn_reflns_theta_full 25.01
_diffrn_reflns_theta_max 25.01
_diffrn_reflns_theta_min 1.68
_exptl_absorpt_coefficient_mu 1.025
_exptl_absorpt_correction_T_max 0.9225
_exptl_absorpt_correction_T_min 0.8869
_exptl_absorpt_correction_type multi-scan
_exptl_absorpt_process_details 'SADABS (Bruker, 1999)'
_exptl_crystal_colour yellow
_exptl_crystal_density_diffrn 1.579
_exptl_crystal_density_method 'not measured'
_exptl_crystal_description sheet
_exptl_crystal_F_000 1072
_exptl_crystal_size_max 0.12
_exptl_crystal_size_mid 0.10
_exptl_crystal_size_min 0.08
_platon_squeeze_details
;
;
_refine_diff_density_max 2.214
_refine_diff_density_min -1.074
_refine_diff_density_rms 0.135
_refine_ls_extinction_method none
_refine_ls_goodness_of_fit_ref 1.200
_refine_ls_hydrogen_treatment mixed
_refine_ls_matrix_type full
_refine_ls_number_parameters 451
_refine_ls_number_reflns 7679
_refine_ls_number_restraints 793
_refine_ls_restrained_S_all 1.193
_refine_ls_R_factor_all 0.0759
_refine_ls_R_factor_gt 0.0553
_refine_ls_shift/su_max 0.001
_refine_ls_shift/su_mean 0.000
_refine_ls_structure_factor_coef Fsqd
_refine_ls_weighting_details 'calc w=1/[\s^2^(Fo^2^)+(0.0726P)^2^+4.3987P] where P=(Fo^2^+2Fc^2^)/3'
_refine_ls_weighting_scheme calc
_refine_ls_wR_factor_gt 0.1443
_refine_ls_wR_factor_ref 0.1590
_reflns_number_gt 5748
_reflns_number_total 7679
_reflns_threshold_expression >2sigma(I)
_cod_data_source_file c3dt53109k.txt
_cod_data_source_block 1
_cod_original_cell_volume 2228.1(9)
_cod_original_sg_symbol_H-M P-1
_cod_database_code 7029176

loop_
_symmetry_equiv_pos_as_xyz
'x, y, z'
'-x, -y, -z'

loop_
_atom_site_label
_atom_site_type_symbol
_atom_site_fract_x
_atom_site_fract_y
_atom_site_fract_z
_atom_site_U_iso_or_equiv
_atom_site_adp_type
_atom_site_occupancy
_atom_site_symmetry_multiplicity
_atom_site_calc_flag
_atom_site_refinement_flags
Cd1 Cd 0.11785(4) 0.79618(3) 0.43994(3) 0.03235(15) Uani 1 1 d .
Cd2 Cd 0.07544(4) 1.04783(3) 0.61053(3) 0.03307(15) Uani 1 1 d U
C1 C 0.1337(6) 0.8186(6) 0.6227(4) 0.0463(13) Uani 1 1 d U
C2 C 0.1472(7) 0.8161(6) 0.7167(4) 0.0509(13) Uani 1 1 d U
C3 C 0.2315(7) 0.7709(7) 0.7471(5) 0.0597(14) Uani 1 1 d U
H3A H 0.2805 0.7453 0.7078 0.072 Uiso 1 1 calc R
C4 C 0.2451(8) 0.7627(7) 0.8325(5) 0.0627(14) Uani 1 1 d U
H4A H 0.3015 0.7314 0.8505 0.075 Uiso 1 1 calc R
C5 C 0.0751(7) 0.8556(6) 0.7756(4) 0.0524(13) Uani 1 1 d U
H5A H 0.0191 0.8871 0.7574 0.063 Uiso 1 1 calc R
C6 C 0.0880(7) 0.8474(6) 0.8620(4) 0.0534(13) Uani 1 1 d U
C7 C 0.1738(7) 0.8015(7) 0.8908(4) 0.0561(13) Uani 1 1 d U
C8 C 0.1576(7) 0.8026(7) 0.9824(4) 0.0564(13) Uani 1 1 d U
C9 C 0.2141(8) 0.7707(7) 1.0487(5) 0.0626(14) Uani 1 1 d U
H9A H 0.2749 0.7382 1.0362 0.075 Uiso 1 1 calc R
C10 C 0.1799(8) 0.7872(7) 1.1305(5) 0.0605(15) Uani 1 1 d U
H10A H 0.2173 0.7650 1.1737 0.073 Uiso 1 1 calc R
C11 C 0.0665(7) 0.8519(7) 1.0049(4) 0.0544(13) Uani 1 1 d U
C12 C 0.0332(7) 0.8696(7) 1.0889(4) 0.0562(14) Uani 1 1 d U
H12A H -0.0264 0.9030 1.1025 0.067 Uiso 1 1 calc R
C13 C 0.0900(7) 0.8368(6) 1.1522(4) 0.0548(14) Uani 1 1 d U
C14 C 0.0576(7) 0.8566(7) 1.2447(4) 0.0532(15) Uani 1 1 d U
C15 C 0.2258(6) 1.0229(5) 0.4455(4) 0.0420(13) Uani 1 1 d U
C16 C 0.2967(5) 1.1338(5) 0.4303(4) 0.0364(12) Uani 1 1 d U
C17 C 0.2365(6) 1.2045(5) 0.4068(4) 0.0437(13) Uani 1 1 d U
H17A H 0.1533 1.1837 0.4014 0.052 Uiso 1 1 calc R
C18 C 0.3021(6) 1.3062(5) 0.3917(5) 0.0454(13) Uani 1 1 d U
H18A H 0.2632 1.3540 0.3757 0.055 Uiso 1 1 calc R
C19 C 0.4194(6) 1.1594(5) 0.4386(4) 0.0416(12) Uani 1 1 d U
H19A H 0.4577 1.1102 0.4526 0.050 Uiso 1 1 calc R
C20 C 0.4833(5) 1.2628(5) 0.4250(4) 0.0415(12) Uani 1 1 d U
C21 C 0.4248(6) 1.3355(5) 0.4004(4) 0.0423(12) Uani 1 1 d U
C22 C 0.5203(6) 1.4344(5) 0.3946(5) 0.0445(12) Uani 1 1 d U
C23 C 0.5210(7) 1.5364(6) 0.3762(5) 0.0519(13) Uani 1 1 d U
H23A H 0.4501 1.5510 0.3625 0.062 Uiso 1 1 calc R
C24 C 0.6313(6) 1.6151(6) 0.3790(5) 0.0526(14) Uani 1 1 d U
H24A H 0.6334 1.6831 0.3667 0.063 Uiso 1 1 calc R
C25 C 0.6288(6) 1.4159(5) 0.4155(4) 0.0416(12) Uani 1 1 d U
C26 C 0.7385(6) 1.4960(5) 0.4168(4) 0.0447(13) Uani 1 1 d U
H26A H 0.8101 1.4819 0.4292 0.054 Uiso 1 1 calc R
C27 C 0.7381(6) 1.5957(5) 0.3996(5) 0.0472(14) Uani 1 1 d U
C28 C 0.8546(7) 1.6863(6) 0.4066(5) 0.0511(15) Uani 1 1 d U
C29 C 0.1931(16) 0.5989(14) 0.3251(12) 0.150(5) Uani 1 1 d U
H29A H 0.2272 0.6252 0.2775 0.180 Uiso 1 1 calc R
C30 C 0.130(2) 0.4337(16) 0.2174(13) 0.204(7) Uani 1 1 d U
H30A H 0.1796 0.4727 0.1791 0.307 Uiso 1 1 calc R
H30B H 0.0481 0.4086 0.1928 0.307 Uiso 1 1 calc R
H30C H 0.1554 0.3716 0.2247 0.307 Uiso 1 1 calc R
C31 C 0.0575(18) 0.4543(16) 0.3696(13) 0.181(6) Uani 1 1 d U
H31A H 0.0694 0.5098 0.4218 0.271 Uiso 1 1 calc R
H31B H 0.0799 0.3926 0.3821 0.271 Uiso 1 1 calc R
H31C H -0.0252 0.4308 0.3480 0.271 Uiso 1 1 calc R
C32 C 0.3176(10) 1.1117(9) 0.7181(7) 0.087(2) Uani 1 1 d U
H32A H 0.2746 1.1357 0.7628 0.105 Uiso 1 1 calc R
C33 C 0.5182(15) 1.1303(15) 0.6737(10) 0.150(5) Uani 1 1 d U
H33A H 0.4780 1.0763 0.6233 0.225 Uiso 1 1 calc R
H33B H 0.5826 1.1086 0.6967 0.225 Uiso 1 1 calc R
H33C H 0.5496 1.2003 0.6577 0.225 Uiso 1 1 calc R
C34 C 0.4910(18) 1.2158(18) 0.8206(13) 0.211(7) Uani 1 1 d U
H34A H 0.4296 1.2155 0.8601 0.316 Uiso 1 1 calc R
H34B H 0.5240 1.2888 0.8103 0.316 Uiso 1 1 calc R
H34C H 0.5530 1.1927 0.8454 0.316 Uiso 1 1 calc R
N1 N 0.0233(6) 0.8764(5) 0.9299(4) 0.0618(19) Uani 1 1 d .
H1A H -0.0343 0.9050 0.9266 0.074 Uiso 1 1 calc R
N2 N 0.6060(5) 1.3124(4) 0.4337(4) 0.0450(14) Uani 1 1 d .
H2A H 0.6592 1.2833 0.4481 0.054 Uiso 1 1 calc R
N3 N 0.1377(12) 0.5036(9) 0.2981(9) 0.132(4) Uani 1 1 d U
N4 N 0.4385(10) 1.1383(14) 0.7360(9) 0.168(6) Uani 1 1 d .
O1 O 0.0634(4) 0.8657(3) 0.5967(3) 0.0392(10) Uani 1 1 d .
O2 O 0.1887(4) 0.7692(4) 0.5698(3) 0.0502(12) Uani 1 1 d .
O3 O 0.0947(5) 0.8081(5) 1.2957(3) 0.0630(14) Uani 1 1 d .
O4 O -0.0043(6) 0.9205(5) 1.2626(3) 0.0689(16) Uani 1 1 d .
O5 O 0.2734(4) 0.9490(3) 0.4419(3) 0.0451(11) Uani 1 1 d .
O6 O 0.1156(3) 1.0076(3) 0.4633(3) 0.0363(10) Uani 1 1 d .
O7 O 0.9485(5) 1.6664(4) 0.4288(4) 0.0647(15) Uani 1 1 d .
O8 O 0.8489(6) 1.7753(4) 0.3903(4) 0.0811(19) Uani 1 1 d .
O9 O 0.2221(6) 0.6712(5) 0.3834(4) 0.0752(17) Uani 1 1 d .
O10 O 0.2675(6) 1.0668(6) 0.6589(5) 0.092(2) Uani 1 1 d U

loop_
_atom_site_aniso_label
_atom_site_aniso_U_11
_atom_site_aniso_U_22
_atom_site_aniso_U_33
_atom_site_aniso_U_23
_atom_site_aniso_U_13
_atom_site_aniso_U_12
Cd1 0.0332(3) 0.0360(3) 0.0294(2) 0.01387(18) 0.00078(18) 0.00832(19)
Cd2 0.0343(3) 0.0362(3) 0.0312(3) 0.01012(19) 0.00184(18) 0.01217(19)
C1 0.057(3) 0.065(3) 0.036(3) 0.023(2) 0.010(2) 0.039(2)
C2 0.067(3) 0.072(3) 0.036(3) 0.020(2) 0.008(2) 0.048(2)
C3 0.071(3) 0.085(3) 0.045(3) 0.022(3) 0.008(3) 0.050(3)
C4 0.076(3) 0.087(3) 0.044(3) 0.022(2) 0.008(3) 0.048(3)
C5 0.068(3) 0.076(3) 0.036(2) 0.024(2) 0.012(2) 0.048(2)
C6 0.073(3) 0.074(3) 0.033(2) 0.020(2) 0.014(2) 0.047(2)
C7 0.074(3) 0.076(3) 0.036(2) 0.019(2) 0.010(2) 0.045(2)
C8 0.075(3) 0.078(3) 0.035(2) 0.020(2) 0.010(2) 0.045(2)
C9 0.078(3) 0.086(3) 0.041(3) 0.019(2) 0.006(2) 0.047(3)
C10 0.078(3) 0.082(3) 0.038(3) 0.021(3) 0.008(3) 0.043(3)
C11 0.075(3) 0.074(3) 0.033(2) 0.019(2) 0.008(2) 0.045(2)
C12 0.077(3) 0.074(3) 0.033(3) 0.018(2) 0.012(2) 0.043(3)
C13 0.075(3) 0.072(3) 0.031(3) 0.020(2) 0.009(2) 0.036(3)
C14 0.069(3) 0.070(3) 0.032(3) 0.021(3) 0.011(3) 0.032(3)
C15 0.035(3) 0.047(3) 0.046(3) 0.020(2) 0.006(2) 0.009(2)
C16 0.032(2) 0.036(2) 0.043(3) 0.017(2) 0.007(2) 0.008(2)
C17 0.033(3) 0.047(3) 0.055(3) 0.020(2) 0.005(2) 0.012(2)
C18 0.039(2) 0.042(2) 0.058(3) 0.021(2) 0.003(2) 0.011(2)
C19 0.036(2) 0.043(3) 0.050(3) 0.016(2) 0.005(2) 0.014(2)
C20 0.033(2) 0.039(2) 0.055(3) 0.018(2) 0.007(2) 0.008(2)
C21 0.036(2) 0.040(2) 0.053(2) 0.019(2) 0.006(2) 0.010(2)
C22 0.039(2) 0.040(2) 0.058(2) 0.020(2) 0.008(2) 0.010(2)
C23 0.047(3) 0.045(3) 0.068(3) 0.020(2) 0.006(2) 0.013(2)
C24 0.052(3) 0.042(3) 0.067(3) 0.022(2) 0.009(3) 0.009(2)
C25 0.038(2) 0.036(2) 0.052(3) 0.019(2) 0.008(2) 0.007(2)
C26 0.040(3) 0.042(3) 0.054(3) 0.014(2) 0.009(2) 0.012(2)
C27 0.044(3) 0.039(3) 0.056(3) 0.014(2) 0.010(2) 0.005(2)
C28 0.048(3) 0.040(3) 0.060(3) 0.012(3) 0.014(3) 0.003(3)
C29 0.169(12) 0.124(10) 0.158(12) 0.005(9) -0.044(10) 0.063(9)
C30 0.224(14) 0.177(13) 0.183(13) -0.027(11) -0.027(12) 0.056(12)
C31 0.177(13) 0.174(13) 0.191(14) 0.024(11) 0.001(12) 0.059(11)
C32 0.083(4) 0.103(4) 0.080(4) 0.018(3) 0.001(4) 0.034(4)
C33 0.130(9) 0.188(10) 0.115(8) -0.001(8) 0.008(8) 0.041(8)
C34 0.163(11) 0.257(13) 0.168(11) -0.017(11) -0.029(10) 0.037(11)
N1 0.093(5) 0.086(5) 0.035(3) 0.021(3) 0.018(3) 0.066(4)
N2 0.033(3) 0.036(3) 0.072(4) 0.025(3) 0.004(3) 0.011(2)
N3 0.170(11) 0.069(6) 0.128(9) -0.032(6) -0.033(8) 0.030(7)
N4 0.071(7) 0.286(18) 0.118(9) 0.002(10) -0.034(7) 0.036(9)
O1 0.045(3) 0.045(2) 0.034(2) 0.0195(19) 0.0016(19) 0.017(2)
O2 0.061(3) 0.075(3) 0.035(2) 0.022(2) 0.009(2) 0.046(3)
O3 0.079(4) 0.090(4) 0.036(3) 0.024(3) 0.014(3) 0.043(3)
O4 0.105(5) 0.083(4) 0.042(3) 0.026(3) 0.027(3) 0.054(4)
O5 0.040(3) 0.037(2) 0.062(3) 0.016(2) 0.012(2) 0.013(2)
O6 0.028(2) 0.044(2) 0.034(2) 0.0162(18) 0.0034(17) -0.0002(18)
O7 0.053(3) 0.053(3) 0.072(4) 0.018(3) -0.003(3) -0.014(3)
O8 0.087(4) 0.038(3) 0.112(5) 0.020(3) 0.039(4) 0.003(3)
O9 0.097(5) 0.063(4) 0.072(4) -0.005(3) 0.010(3) 0.046(3)
O10 0.061(3) 0.100(5) 0.103(5) -0.012(4) -0.043(4) 0.028(4)

loop_
_atom_type_symbol
_atom_type_description
_atom_type_scat_dispersion_real
_atom_type_scat_dispersion_imag
_atom_type_scat_source
C C 0.0033 0.0016 'International Tables Vol C Tables 4.2.6.8 and 6.1.1.4'
H H 0.0000 0.0000 'International Tables Vol C Tables 4.2.6.8 and 6.1.1.4'
N N 0.0061 0.0033 'International Tables Vol C Tables 4.2.6.8 and 6.1.1.4'
O O 0.0106 0.0060 'International Tables Vol C Tables 4.2.6.8 and 6.1.1.4'
Cd Cd -0.8075 1.2024 'International Tables Vol C Tables 4.2.6.8 and 6.1.1.4'

loop_
_geom_angle_atom_site_label_1
_geom_angle_atom_site_label_2
_geom_angle_atom_site_label_3
_geom_angle
_geom_angle_site_symmetry_1
_geom_angle_site_symmetry_3
O7 Cd1 O5 169.35(19) 1_445 .
O7 Cd1 O2 95.46(19) 1_445 .
O5 Cd1 O2 92.80(18) . .
O7 Cd1 O3 92.2(2) 1_445 1_554
O5 Cd1 O3 81.68(19) . 1_554
O2 Cd1 O3 163.22(18) . 1_554
O7 Cd1 O9 92.7(2) 1_445 .
O5 Cd1 O9 95.1(2) . .
O2 Cd1 O9 81.5(2) . .
O3 Cd1 O9 83.2(2) 1_554 .
O7 Cd1 O1 85.50(18) 1_445 .
O5 Cd1 O1 94.28(15) . .
O2 Cd1 O1 52.26(14) . .
O3 Cd1 O1 143.59(16) 1_554 .
O9 Cd1 O1 133.16(18) . .
O4 Cd2 O8 93.4(2) 2_577 2_686
O4 Cd2 O10 98.1(3) 2_577 .
O8 Cd2 O10 82.3(3) 2_686 .
O4 Cd2 O1 100.58(18) 2_577 .
O8 Cd2 O1 159.6(2) 2_686 .
O10 Cd2 O1 81.0(2) . .
O4 Cd2 O6 92.3(2) 2_577 2_576
O8 Cd2 O6 106.2(2) 2_686 2_576
O10 Cd2 O6 166.2(2) . 2_576
O1 Cd2 O6 88.20(15) . 2_576
O4 Cd2 O6 169.43(19) 2_577 .
O8 Cd2 O6 88.7(2) 2_686 .
O10 Cd2 O6 92.4(2) . .
O1 Cd2 O6 80.37(14) . .
O6 Cd2 O6 77.22(15) 2_576 .
O1 C1 O2 120.8(6) . .
O1 C1 C2 119.8(6) . .
O2 C1 C2 119.3(5) . .
C5 C2 C3 118.6(6) . .
C5 C2 C1 121.2(6) . .
C3 C2 C1 120.1(6) . .
C4 C3 C2 122.8(7) . .
C4 C3 H3A 118.6 . .
C2 C3 H3A 118.6 . .
C3 C4 C7 118.7(7) . .
C3 C4 H4A 120.6 . .
C7 C4 H4A 120.6 . .
C2 C5 C6 119.0(6) . .
C2 C5 H5A 120.5 . .
C6 C5 H5A 120.5 . .
N1 C6 C5 128.8(6) . .
N1 C6 C7 110.1(6) . .
C5 C6 C7 121.1(6) . .
C4 C7 C6 119.7(6) . .
C4 C7 C8 134.8(7) . .
C6 C7 C8 105.3(6) . .
C9 C8 C11 117.9(7) . .
C9 C8 C7 134.4(7) . .
C11 C8 C7 107.7(6) . .
C10 C9 C8 119.7(8) . .
C10 C9 H9A 120.2 . .
C8 C9 H9A 120.2 . .
C9 C10 C13 122.0(7) . .
C9 C10 H10A 119.0 . .
C13 C10 H10A 119.0 . .
C12 C11 N1 129.9(7) . .
C12 C11 C8 121.9(6) . .
N1 C11 C8 108.1(6) . .
C13 C12 C11 118.7(7) . .
C13 C12 H12A 120.6 . .
C11 C12 H12A 120.6 . .
C12 C13 C10 119.8(6) . .
C12 C13 C14 120.2(7) . .
C10 C13 C14 120.0(6) . .
O4 C14 O3 126.5(7) . .
O4 C14 C13 116.1(6) . .
O3 C14 C13 117.4(7) . .
O5 C15 O6 121.1(6) . .
O5 C15 C16 119.9(6) . .
O6 C15 C16 119.0(6) . .
C19 C16 C17 123.0(5) . .
C19 C16 C15 117.5(5) . .
C17 C16 C15 119.5(6) . .
C18 C17 C16 119.4(6) . .
C18 C17 H17A 120.3 . .
C16 C17 H17A 120.3 . .
C21 C18 C17 119.3(6) . .
C21 C18 H18A 120.3 . .
C17 C18 H18A 120.3 . .
C16 C19 C20 116.6(6) . .
C16 C19 H19A 121.7 . .
C20 C19 H19A 121.7 . .
N2 C20 C19 129.0(6) . .
N2 C20 C21 109.4(5) . .
C19 C20 C21 121.5(6) . .
C18 C21 C20 120.1(6) . .
C18 C21 C22 134.5(6) . .
C20 C21 C22 105.3(5) . .
C25 C22 C23 119.4(6) . .
C25 C22 C21 107.3(5) . .
C23 C22 C21 133.3(6) . .
C24 C23 C22 117.7(7) . .
C24 C23 H23A 121.1 . .
C22 C23 H23A 121.1 . .
C23 C24 C27 122.3(6) . .
C23 C24 H24A 118.8 . .
C27 C24 H24A 118.8 . .
N2 C25 C22 109.1(5) . .
N2 C25 C26 129.2(6) . .
C22 C25 C26 121.7(6) . .
C27 C26 C25 118.4(6) . .
C27 C26 H26A 120.8 . .
C25 C26 H26A 120.8 . .
C26 C27 C24 120.4(6) . .
C26 C27 C28 119.6(7) . .
C24 C27 C28 120.0(6) . .
O8 C28 O7 125.4(7) . .
O8 C28 C27 116.8(7) . .
O7 C28 C27 117.8(6) . .
O9 C29 N3 147(2) . .
O9 C29 H29A 106.3 . .
N3 C29 H29A 106.3 . .
N3 C30 H30A 109.5 . .
N3 C30 H30B 109.5 . .
H30A C30 H30B 109.5 . .
N3 C30 H30C 109.5 . .
H30A C30 H30C 109.5 . .
H30B C30 H30C 109.5 . .
N3 C31 H31A 109.5 . .
N3 C31 H31B 109.5 . .
H31A C31 H31B 109.5 . .
N3 C31 H31C 109.5 . .
H31A C31 H31C 109.5 . .
H31B C31 H31C 109.5 . .
O10 C32 N4 127.2(13) . .
O10 C32 H32A 116.4 . .
N4 C32 H32A 116.4 . .
N4 C33 H33A 109.5 . .
N4 C33 H33B 109.5 . .
H33A C33 H33B 109.5 . .
N4 C33 H33C 109.5 . .
H33A C33 H33C 109.5 . .
H33B C33 H33C 109.5 . .
N4 C34 H34A 109.5 . .
N4 C34 H34B 109.5 . .
H34A C34 H34B 109.5 . .
N4 C34 H34C 109.5 . .
H34A C34 H34C 109.5 . .
H34B C34 H34C 109.5 . .
C6 N1 C11 108.7(6) . .
C6 N1 H1A 125.7 . .
C11 N1 H1A 125.7 . .
C25 N2 C20 108.9(5) . .
C25 N2 H2A 125.6 . .
C20 N2 H2A 125.6 . .
C29 N3 C30 132.0(19) . .
C29 N3 C31 111.2(15) . .
C30 N3 C31 116.8(14) . .
C32 N4 C33 124.1(12) . .
C32 N4 C34 117.2(14) . .
C33 N4 C34 115.2(13) . .
C1 O1 Cd2 131.9(5) . .
C1 O1 Cd1 86.1(4) . .
Cd2 O1 Cd1 107.71(14) . .
C1 O2 Cd1 100.8(4) . .
C14 O3 Cd1 144.8(5) . 1_556
C14 O4 Cd2 123.1(4) . 2_577
C15 O5 Cd1 103.9(4) . .
C15 O6 Cd2 138.9(4) . 2_576
C15 O6 Cd2 118.2(4) . .
Cd2 O6 Cd2 102.78(15) 2_576 .
C28 O7 Cd1 118.5(4) . 1_665
C28 O8 Cd2 153.0(6) . 2_686
C29 O9 Cd1 128.2(9) . .
C32 O10 Cd2 130.3(8) . .

loop_
_geom_bond_atom_site_label_1
_geom_bond_atom_site_label_2
_geom_bond_distance
_geom_bond_site_symmetry_2
Cd1 O7 2.180(5) 1_445
Cd1 O5 2.270(4) .
Cd1 O2 2.304(4) .
Cd1 O3 2.310(5) 1_554
Cd1 O9 2.350(6) .
Cd1 O1 2.612(4) .
Cd2 O4 2.187(5) 2_577
Cd2 O8 2.210(5) 2_686
Cd2 O10 2.284(6) .
Cd2 O1 2.291(4) .
Cd2 O6 2.345(4) 2_576
Cd2 O6 2.358(4) .
C1 O1 1.256(7) .
C1 O2 1.254(8) .
C1 C2 1.485(9) .
C2 C5 1.390(9) .
C2 C3 1.398(9) .
C3 C4 1.371(10) .
C3 H3A 0.9300 .
C4 C7 1.373(10) .
C4 H4A 0.9300 .
C5 C6 1.386(9) .
C5 H5A 0.9300 .
C6 N1 1.378(8) .
C6 C7 1.410(10) .
C7 C8 1.451(9) .
C8 C9 1.404(9) .
C8 C11 1.410(10) .
C9 C10 1.349(10) .
C9 H9A 0.9300 .
C10 C13 1.398(11) .
C10 H10A 0.9300 .
C11 C12 1.378(10) .
C11 N1 1.394(8) .
C12 C13 1.377(9) .
C12 H12A 0.9300 .
C13 C14 1.502(9) .
C14 O4 1.245(9) .
C14 O3 1.245(8) .
C15 O5 1.231(8) .
C15 O6 1.293(8) .
C15 C16 1.506(8) .
C16 C19 1.375(9) .
C16 C17 1.397(9) .
C17 C18 1.389(9) .
C17 H17A 0.9300 .
C18 C21 1.373(9) .
C18 H18A 0.9300 .
C19 C20 1.394(8) .
C19 H19A 0.9300 .
C20 N2 1.387(8) .
C20 C21 1.412(9) .
C21 C22 1.459(9) .
C22 C25 1.398(9) .
C22 C23 1.403(9) .
C23 C24 1.392(10) .
C23 H23A 0.9300 .
C24 C27 1.385(10) .
C24 H24A 0.9300 .
C25 N2 1.376(8) .
C25 C26 1.399(9) .
C26 C27 1.369(9) .
C26 H26A 0.9300 .
C27 C28 1.510(9) .
C28 O8 1.246(9) .
C28 O7 1.253(9) .
C29 O9 1.144(16) .
C29 N3 1.207(18) .
C29 H29A 0.9300 .
C30 N3 1.394(19) .
C30 H30A 0.9600 .
C30 H30B 0.9600 .
C30 H30C 0.9600 .
C31 N3 1.59(2) .
C31 H31A 0.9600 .
C31 H31B 0.9600 .
C31 H31C 0.9600 .
C32 O10 1.058(11) .
C32 N4 1.366(14) .
C32 H32A 0.9300 .
C33 N4 1.377(17) .
C33 H33A 0.9600 .
C33 H33B 0.9600 .
C33 H33C 0.9600 .
C34 N4 1.500(19) .
C34 H34A 0.9600 .
C34 H34B 0.9600 .
C34 H34C 0.9600 .
N1 H1A 0.8600 .
N2 H2A 0.8600 .
O3 Cd1 2.310(5) 1_556
O4 Cd2 2.187(5) 2_577
O6 Cd2 2.345(4) 2_576
O7 Cd1 2.180(5) 1_665
O8 Cd2 2.210(5) 2_686

loop_
_geom_hbond_atom_site_label_D
_geom_hbond_atom_site_label_H
_geom_hbond_atom_site_label_A
_geom_hbond_distance_DH
_geom_hbond_distance_HA
_geom_hbond_distance_DA
_geom_hbond_angle_DHA
_geom_hbond_site_symmetry_A
N2 H2A O2 0.86 2.09 2.884(7) 154.2 2_676

loop_
_platon_squeeze_void_nr
_platon_squeeze_void_average_x
_platon_squeeze_void_average_y
_platon_squeeze_void_average_z
_platon_squeeze_void_volume
_platon_squeeze_void_count_electrons
_platon_squeeze_void_content
1 0.179 0.491 1.000 747 46 ' '
